data_2202710
loop_
_publ_author_name
'Sui-Seng, Christine'
'Zargarian, Davit'

_publ_section_title
;
 <i>trans</i>-Bis(benzylamine)dichloropalladium(II)
;
_journal_issue 10
_journal_name_full 'Acta Crystallographica Section E'
_journal_page_first m957
_journal_page_last m958
_journal_paper_doi 10.1107/S1600536803020919
_journal_volume 59
_journal_year 2003
_chemical_formula_iupac '[Pd Cl2 (C7 H9 N)2]'
_chemical_formula_moiety 'C14 H18 Cl2 N2 Pd'
_chemical_formula_sum 'C14 H18 Cl2 N2 Pd'
_chemical_formula_weight 391.60
_chemical_name_systematic
;
trans-Bis(benzylamine)dichloropalladium(II)
;
_space_group_IT_number 86
_symmetry_cell_setting tetragonal
_symmetry_space_group_name_Hall '-P 4bc'
_symmetry_space_group_name_H-M 'P 42/n :2'
_atom_sites_solution_hydrogens geom
_atom_sites_solution_primary direct
_atom_sites_solution_secondary difmap
_audit_creation_method 'SHELXL97 (Sheldrick, 1997)'
_cell_angle_alpha 90
_cell_angle_beta 90
_cell_angle_gamma 90
_cell_formula_units_Z 4
_cell_length_a 15.285(9)
_cell_length_b 15.285
_cell_length_c 6.732(5)
_cell_measurement_reflns_used 25
_cell_measurement_temperature 293(2)
_cell_measurement_theta_max 22.5
_cell_measurement_theta_min 20.0
_cell_volume 1572.8(15)
_computing_cell_refinement 'CAD-4 Software (Enraf-Nonius, 1989)'
_computing_data_collection 'local program'
_computing_data_reduction 'local program'
_computing_molecular_graphics 'SHELXTL (Bruker, 1997)'
_computing_publication_material 'UdMX (local program)'
_computing_structure_refinement 'SHELXL97 (Sheldrick, 1997)'
_computing_structure_solution 'SHELXS97 (Sheldrick, 1997)'
_diffrn_ambient_temperature 293(2)
_diffrn_detector_area_resol_mean 0.0
_diffrn_measured_fraction_theta_full 1.000
_diffrn_measured_fraction_theta_max 1.001
_diffrn_measurement_device_type 'Enraf-Nonius CAD-4'
_diffrn_measurement_method \w
_diffrn_radiation_monochromator graphite
_diffrn_radiation_source 'sealed tube'
_diffrn_radiation_type 'Cu K\a'
_diffrn_radiation_wavelength 1.54178
_diffrn_reflns_av_R_equivalents 0.095
_diffrn_reflns_av_sigmaI/netI 0.089
_diffrn_reflns_limit_h_max 18
_diffrn_reflns_limit_h_min -18
_diffrn_reflns_limit_k_max 18
_diffrn_reflns_limit_k_min -18
_diffrn_reflns_limit_l_max 8
_diffrn_reflns_limit_l_min 0
_diffrn_reflns_number 18272
_diffrn_reflns_theta_full 69.94
_diffrn_reflns_theta_max 69.9
_diffrn_reflns_theta_min 4.1
_diffrn_standards_decay_% 0.90
_diffrn_standards_interval_time 60
_diffrn_standards_number 5
_exptl_absorpt_coefficient_mu 12.54
_exptl_absorpt_correction_T_max 0.260
_exptl_absorpt_correction_T_min 0.068
_exptl_absorpt_correction_type gaussian
_exptl_absorpt_process_details '(ABSORP in NRCVAX; Gabe et al., 1989)'
_exptl_crystal_colour orange
_exptl_crystal_density_diffrn 1.654
_exptl_crystal_density_meas ?
_exptl_crystal_density_method 'not measured'
_exptl_crystal_description needle-like
_exptl_crystal_F_000 784
_exptl_crystal_size_max 0.45
_exptl_crystal_size_mid 0.18
_exptl_crystal_size_min 0.14
_refine_diff_density_max 0.95
_refine_diff_density_min -0.57
_refine_ls_extinction_coef 0.0084(5)
_refine_ls_extinction_expression Fc^*^=kFc[1+0.001xFc^2^\l^3^/sin(2\q)]^-1/4^
_refine_ls_extinction_method 'SHELXL97 (Sheldrick, 1997)'
_refine_ls_goodness_of_fit_ref 1.09
_refine_ls_hydrogen_treatment constr
_refine_ls_matrix_type full
_refine_ls_number_parameters 88
_refine_ls_number_reflns 1503
_refine_ls_number_restraints 0
_refine_ls_restrained_S_all 1.09
_refine_ls_R_factor_all 0.052
_refine_ls_R_factor_gt 0.037
_refine_ls_shift/su_max 0.000
_refine_ls_shift/su_mean 0.000
_refine_ls_structure_factor_coef Fsqd
_refine_ls_weighting_details 'calc w = 1/[\s^2^(Fo^2^)+(0.0442P)^2^] where P=(Fo^2^+2Fc^2^)/3'
_refine_ls_weighting_scheme calc
_refine_ls_wR_factor_gt 0.117
_refine_ls_wR_factor_ref 0.137
_reflns_number_gt 1153
_reflns_number_total 1503
_reflns_threshold_expression I>2\s(I)
_cod_data_source_file lh6113.cif
_cod_data_source_block I
_cod_depositor_comments
;
The following automatic conversions were performed:
'_symmetry_cell_setting' value 'Tetragonal' changed to 'tetragonal'
according to '/home/saulius/struct/CIF-dictionaries/cif_core.dic'
dictionary named 'cif_core.dic' version 2.4.1 from
2010-06-29.

'_geom_bond_publ_flag' value 'Y' changed to 'y' according to
'/home/saulius/struct/CIF-dictionaries/cif_core.dic' dictionary named
'cif_core.dic' version 2.4.1 from 2010-06-29 (4 times).

Automatic conversion script
Id: cif_fix_enum 1527 2010-12-29 10:47:43Z saulius 

The following automatic conversions were performed:

'_symmetry_cell_setting' value 'Tetragonal' changed to 'tetragonal'
according to /home/saulius/struct/CIF-dictionaries/cif_core.dic
dictionary named 'cif_core.dic' version 2.4.1 from
2010-06-29.

'_geom_bond_publ_flag' value 'Y' changed to 'y'
according to /home/saulius/struct/CIF-dictionaries/cif_core.dic
dictionary named 'cif_core.dic' version 2.4.1 from 2010-06-29 (4
times).

'_geom_angle_publ_flag' value 'Y' changed to 'y' according
to /home/saulius/struct/CIF-dictionaries/cif_core.dic dictionary
named 'cif_core.dic' version 2.4.1 from 2010-06-29 (5 times).

Automatic conversion script
Id: cif_fix_values 1715 2011-07-08 13:25:40Z adriana 

The following automatic conversions were performed:

'_exptl_crystal_density_meas' value 'not measured' was changed to '?'
- the value is perceived as not measured.

Automatic conversion script
Id: cif_fix_values 3008 2015-01-20 13:52:24Z robertas 
;
_cod_original_sg_symbol_H-M 'P 42/n'
_cod_database_code 2202710
_cod_database_fobs_code 2202710

loop_
_symmetry_equiv_pos_as_xyz
'x, y, z'
'-y, x+1/2, z+1/2'
'-x+1/2, -y+1/2, z'
'y+1/2, -x, z+1/2'
'-x, -y, -z'
'y, -x-1/2, -z-1/2'
'x-1/2, y-1/2, -z'
'-y-1/2, x, -z-1/2'

loop_
_atom_site_label
_atom_site_fract_x
_atom_site_fract_y
_atom_site_fract_z
_atom_site_U_iso_or_equiv
_atom_site_adp_type
_atom_site_calc_flag
_atom_site_refinement_flags
_atom_site_occupancy
_atom_site_disorder_assembly
_atom_site_disorder_group
_atom_site_type_symbol
Pd 0.2500 0.7500 0.92431(7) 0.0564(3) Uani d S 1 . . Pd
Cl 0.30302(9) 0.60961(9) 0.92719(17) 0.0689(4) Uani d . 1 . . Cl
N 0.1217(3) 0.7109(3) 0.9223(6) 0.0651(11) Uani d . 1 . . N
H0A 0.0961 0.7373 1.0267 0.078 Uiso calc R 1 . . H
H0B 0.0976 0.7345 0.8127 0.078 Uiso calc R 1 . . H
C1 0.0931(3) 0.6187(3) 0.9274(7) 0.0668(13) Uani d . 1 . . C
H1A 0.1116 0.5925 1.0517 0.080 Uiso calc R 1 . . H
H1B 0.1211 0.5870 0.8201 0.080 Uiso calc R 1 . . H
C2 -0.0044(3) 0.6102(3) 0.9077(8) 0.0693(13) Uani d . 1 . . C
C3 -0.0413(3) 0.5800(3) 0.7308(10) 0.0855(16) Uani d . 1 . . C
H3 -0.0054 0.5646 0.6248 0.103 Uiso calc R 1 . . H
C4 -0.1300(4) 0.5729(4) 0.7134(12) 0.108(2) Uani d . 1 . . C
H4 -0.1540 0.5520 0.5956 0.130 Uiso calc R 1 . . H
C5 -0.1840(4) 0.5961(4) 0.8659(15) 0.124(3) Uani d . 1 . . C
H5 -0.2444 0.5922 0.8516 0.149 Uiso calc R 1 . . H
C6 -0.1485(4) 0.6249(4) 1.0392(13) 0.114(3) Uani d . 1 . . C
H6 -0.1851 0.6402 1.1440 0.137 Uiso calc R 1 . . H
C7 -0.0591(3) 0.6318(4) 1.0619(10) 0.0893(18) Uani d . 1 . . C
H7 -0.0358 0.6512 1.1817 0.107 Uiso calc R 1 . . H

loop_
_atom_site_aniso_label
_atom_site_aniso_U_11
_atom_site_aniso_U_22
_atom_site_aniso_U_33
_atom_site_aniso_U_12
_atom_site_aniso_U_13
_atom_site_aniso_U_23
Pd 0.0387(3) 0.0422(3) 0.0883(5) -0.00194(14) 0.000 0.000
Cl 0.0537(7) 0.0465(7) 0.1065(9) 0.0047(5) -0.0008(6) -0.0008(5)
N 0.038(2) 0.047(2) 0.110(3) -0.0034(16) 0.0021(18) 0.0051(19)
C1 0.042(2) 0.054(3) 0.104(3) -0.0066(18) -0.003(2) 0.008(2)
C2 0.051(3) 0.041(2) 0.115(4) -0.0064(18) -0.011(3) 0.012(2)
C3 0.074(3) 0.055(3) 0.127(4) -0.019(2) -0.026(4) 0.012(3)
C4 0.082(4) 0.071(4) 0.171(7) -0.025(3) -0.045(4) 0.021(4)
C5 0.051(3) 0.067(4) 0.254(9) -0.017(3) -0.030(5) 0.036(5)
C6 0.050(3) 0.087(5) 0.205(8) -0.007(3) 0.013(4) -0.005(5)
C7 0.047(3) 0.076(4) 0.145(6) -0.005(2) -0.004(3) 0.001(3)

loop_
_atom_type_symbol
_atom_type_description
_atom_type_scat_dispersion_real
_atom_type_scat_dispersion_imag
_atom_type_scat_source
C C 0.0181 0.0091 'International Tables Vol C Tables 4.2.6.8 and 6.1.1.4'
H H 0.0000 0.0000 'International Tables Vol C Tables 4.2.6.8 and 6.1.1.4'
Cl Cl 0.3639 0.7018 'International Tables Vol C Tables 4.2.6.8 and 6.1.1.4'
N N 0.0311 0.0180 'International Tables Vol C Tables 4.2.6.8 and 6.1.1.4'
Pd Pd 0.1215 3.9337 'International Tables Vol C Tables 4.2.6.8 and 6.1.1.4'

loop_
_geom_angle_atom_site_label_1
_geom_angle_atom_site_label_2
_geom_angle_atom_site_label_3
_geom_angle_site_symmetry_1
_geom_angle_site_symmetry_3
_geom_angle
_geom_angle_publ_flag
N Pd N . 3_565 179.2(2) y
N Pd Cl . 3_565 86.25(11) y
N Pd Cl 3_565 3_565 93.75(11) ?
N Pd Cl . . 93.75(11) y
N Pd Cl 3_565 . 86.25(11) ?
Cl Pd Cl 3_565 . 179.03(6) y
C1 N Pd . . 124.2(3) y
C1 N H0A . . 106.3 ?
Pd N H0A . . 106.3 ?
C1 N H0B . . 106.3 ?
Pd N H0B . . 106.3 ?
H0A N H0B . . 106.4 ?
N C1 C2 . . 112.0(4) y
N C1 H1A . . 109.2 ?
C2 C1 H1A . . 109.2 ?
N C1 H1B . . 109.2 ?
C2 C1 H1B . . 109.2 ?
H1A C1 H1B . . 107.9 ?
C7 C2 C3 . . 118.7(5) ?
C7 C2 C1 . . 121.1(5) ?
C3 C2 C1 . . 120.3(5) ?
C4 C3 C2 . . 120.0(7) ?
C4 C3 H3 . . 120 ?
C2 C3 H3 . . 120 ?
C5 C4 C3 . . 121.0(7) ?
C5 C4 H4 . . 119.5 ?
C3 C4 H4 . . 119.5 ?
C6 C5 C4 . . 119.2(6) ?
C6 C5 H5 . . 120.4 ?
C4 C5 H5 . . 120.4 ?
C5 C6 C7 . . 121.0(7) ?
C5 C6 H6 . . 119.5 ?
C7 C6 H6 . . 119.5 ?
C2 C7 C6 . . 120.0(6) ?
C2 C7 H7 . . 120 ?
C6 C7 H7 . . 120 ?

loop_
_geom_bond_atom_site_label_1
_geom_bond_atom_site_label_2
_geom_bond_site_symmetry_1
_geom_bond_site_symmetry_2
_geom_bond_distance
_geom_bond_publ_flag
Pd N . . 2.050(4) y
Pd N . 3_565 2.050(4) n
Pd Cl . 3_565 2.2939(13) y
Pd Cl . . 2.2939(13) n
N C1 . . 1.476(6) y
N H0a . . 0.9 ?
N H0b . . 0.9 ?
C1 C2 . . 1.502(6) y
C1 H1a . . 0.97 ?
C1 H1b . . 0.97 ?
C2 C7 . . 1.373(7) ?
C2 C3 . . 1.396(7) ?
C3 C4 . . 1.366(7) ?
C3 H3 . . 0.93 ?
C4 C5 . . 1.364(9) ?
C4 H4 . . 0.93 ?
C5 C6 . . 1.360(9) ?
C5 H5 . . 0.93 ?
C6 C7 . . 1.379(7) ?
C6 H6 . . 0.93 ?
C7 H7 . . 0.93 ?

loop_
_geom_torsion_atom_site_label_1
_geom_torsion_atom_site_label_2
_geom_torsion_atom_site_label_3
_geom_torsion_atom_site_label_4
_geom_torsion_site_symmetry_1
_geom_torsion
CL PD N C1 3_565 -177.6(4)
CL PD N C1 . 1.4(4)
PD N C1 C2 . -175.4(3)
N C1 C2 C7 . -73.5(6)
N C1 C2 C3 . 106.4(5)
C7 C2 C3 C4 . 0.4(7)
C1 C2 C3 C4 . -179.5(5)
C2 C3 C4 C5 . 0.8(9)
C3 C2 C7 C6 . -1.1(8)
C1 C2 C7 C6 . 178.8(5)
